data_4116324
loop_
_publ_author_name
'R. J. Francis'
'P. S. Halasyamani'
'J. S. Bee'
'D. O'Hare'

_publ_contact_author
;
Prof. Dermot O'Hare
Inorganic Chemistry Laboratory
University of Oxford 
South Parks Road
Oxford 
UK OX1 3QR  
;
_publ_contact_author_email 'dermot.ohare@chem.ox.ac.uk '
_publ_contact_author_fax ' +44 1865 272690 '
_publ_contact_author_phone ' +44 1865 272658 '
_publ_section_title
;
 Variable Dimensionality in the Uranium Fluoride/2-Methyl-Piperazine
 System: Syntheses and Structures of UFO-5, -6, and -7; Zero-, One-, and
 Two-Dimensional Materials with Unprecedented Topologies
;
_journal_name_full 'Journal of the American Chemical Society'
_journal_page_first 1609
_journal_page_last 1610
_journal_paper_doi 10.1021/ja983629z
_journal_volume 121
_journal_year 1999
_chemical_compound_source
;
?
;
_chemical_formula_moiety ' C10 H0 U2 F13 N4 O1 '
_chemical_formula_sum 'C10 H0 F13 N4 O U2'
_chemical_formula_weight 915.17
_chemical_name_systematic
;
 ?
;
_space_group_IT_number 14
_symmetry_cell_setting monoclinic
_symmetry_space_group_name_Hall '-P 2ybc'
_symmetry_space_group_name_H-M 'P 1 21/c 1'
_atom_sites_solution_hydrogens geom
_atom_sites_solution_primary direct
_audit_creation_date 98-Au-12
_audit_creation_method CRYSTALS
_cell_angle_alpha 90.000
_cell_angle_beta 107.480
_cell_angle_gamma 90.000
_cell_formula_units_Z 4
_cell_length_a 15.385(3)
_cell_length_b 12.688(3)
_cell_length_c 17.532(3)
_cell_measurement_reflns_used 0
_cell_measurement_temperature 150.0(5)
_cell_measurement_theta_max 0
_cell_measurement_theta_min 0
_cell_volume 3264.3(11)
_computing_cell_refinement 'CAD-4 software (Enraf-Nonius, 1989)'
_computing_data_collection 'CAD-4 software (Enraf-Nonius, 1989)'
_computing_molecular_graphics 'Ortep-3 for Windows (Farrugia, 1997)'
_computing_publication_material 'WinGX publication routines (Farrugia, 1997)'
_computing_structure_refinement 'SHELXL-93 (Sheldrick, 1993)'
_diffrn_ambient_temperature 0
_diffrn_measurement_device '  Enraf-nonius DIP 2000 Image Plate'
_diffrn_measurement_method 2\q/\w
_diffrn_radiation_monochromator graphite
_diffrn_radiation_source 'fine-focus sealed tube'
_diffrn_radiation_type 'Mo K\a'
_diffrn_radiation_wavelength 0.71070
_diffrn_reflns_av_R_equivalents 0.00
_diffrn_reflns_limit_h_max 19
_diffrn_reflns_limit_h_min 0
_diffrn_reflns_limit_k_max 15
_diffrn_reflns_limit_k_min 0
_diffrn_reflns_limit_l_max 20
_diffrn_reflns_limit_l_min -21
_diffrn_reflns_number 0
_diffrn_reflns_theta_max 0.00
_diffrn_reflns_theta_min 0.00
_diffrn_standards_decay_% 0.00
_diffrn_standards_number 0
_exptl_absorpt_coefficient_mu 9.47
_exptl_absorpt_correction_T_max 1.00
_exptl_absorpt_correction_T_min 0.75
_exptl_absorpt_correction_type DIFABS
_exptl_absorpt_process_details 'refined from delta-F'
_exptl_crystal_colour ' none '
_exptl_crystal_density_diffrn 1.92
_exptl_crystal_description ' box '
_exptl_crystal_F_000 1503.12
_exptl_crystal_size_max 0.30
_exptl_crystal_size_mid 0.10
_exptl_crystal_size_min 0.10
_refine_diff_density_max 3.37
_refine_diff_density_min -2.09
_refine_ls_extinction_method none
_refine_ls_goodness_of_fit_obs 0.9368
_refine_ls_hydrogen_treatment
;
 H atoms not added
;
_refine_ls_matrix_type full
_refine_ls_number_parameters 135
_refine_ls_number_reflns 3009
_refine_ls_R_factor_obs 0.0740
_refine_ls_shift/esd_max 0.011545
_refine_ls_structure_factor_coef F
_refine_ls_weighting_scheme
;
 Chebychev polynomial (Carruthers & Watkin, 1979)
;
_refine_ls_wR_factor_obs 0.0930
_reflns_limit_h_max 19
_reflns_limit_h_min 0
_reflns_limit_k_max 15
_reflns_limit_k_min 0
_reflns_limit_l_max 20
_reflns_limit_l_min -21
_reflns_number_observed 3009
_reflns_number_total 0
_reflns_observed_criterion >5.00\s(I)
_cod_data_source_file ja983629z_1.cif
_cod_data_source_block CRYSTALS_cif
_cod_depositor_comments
;
The following automatic conversions were performed:

'_symmetry_cell_setting' value 'monoclinic ' changed to 'monoclinic'
according to the built-in table from CIF Core dictionary named
'cif_core.dic' version 2.4.1 from 2010-06-29.

Automatic conversion script
Id: cif_fix_values 1715 2011-07-08 13:25:40Z adriana 

The following automatic conversions were performed:

'_atom_sites_solution_primary' value 'direct_Methods' was changed to
'direct'.

'_atom_sites_solution_hydrogens' value 'Geometric' was changed to
'geom'.

Automatic conversion script
Id: cif_fix_values 6452 2018-10-05 10:23:21Z andrius 
;
_cod_original_cell_volume 3264.30(9)
_cod_original_sg_symbol_H-M 'P 1 21/c 1 '
_cod_original_formula_sum ' C10 H0 U2 F13 N4 O1 '
_cod_database_code 4116324

loop_
_symmetry_equiv_pos_as_xyz
x,y,z
-x,-y,-z
-x,y+1/2,-z+1/2
x,-y+1/2,z+1/2

loop_
_atom_site_aniso_label
_atom_site_aniso_U_11
_atom_site_aniso_U_22
_atom_site_aniso_U_33
_atom_site_aniso_U_23
_atom_site_aniso_U_13
_atom_site_aniso_U_12
U1 0.0189(7) 0.0185(6) 0.0199(6) -0.0017(6) 0.0065(5) 0.0007(7)
U2 0.0247(8) 0.0246(7) 0.0212(7) 0.0010(7) 0.0064(6) 0.0096(7)

loop_
_atom_site_label
_atom_site_fract_x
_atom_site_fract_y
_atom_site_fract_z
_atom_site_U_iso_or_equiv
_atom_site_occupancy
_atom_site_thermal_displace_type
U1 0.62751(8) 0.0968(1) 0.22140(6) 0.0188 1.0000 Uani
U2 0.77202(8) -0.0990(2) 0.14538(7) 0.0223 1.0000 Uani
F1 0.553(2) 0.218(2) 0.276(1) 0.044(6) 1.0000 Uiso
F2 0.708(2) 0.109(2) 0.346(1) 0.054(7) 1.0000 Uiso
F3 0.530(2) -0.007(2) 0.252(2) 0.065(8) 1.0000 Uiso
F4 0.674(2) 0.245(2) 0.184(2) 0.064(8) 1.0000 Uiso
F5 0.506(2) 0.129(2) 0.119(2) 0.063(8) 1.0000 Uiso
F6 0.685(2) -0.078(2) 0.238(2) 0.067(8) 1.0000 Uiso
F7 0.634(2) 0.008(2) 0.104(1) 0.055(7) 1.0000 Uiso
F8 0.773(2) 0.071(2) 0.204(2) 0.075(9) 1.0000 Uiso
F9 0.881(2) -0.128(2) 0.257(2) 0.068(8) 1.0000 Uiso
F10 0.702(2) -0.126(2) 0.018(2) 0.060(8) 1.0000 Uiso
F11 0.867(3) -0.204(4) 0.103(2) 0.12(1) 1.0000 Uiso
F12 0.713(3) -0.249(4) 0.158(3) 0.12(1) 1.0000 Uiso
F13 0.849(3) 0.018(3) 0.100(2) 0.11(1) 1.0000 Uiso
N1 0.775(3) -0.245(4) 0.432(3) 0.07(1) 1.0000 Uiso
N2 0.613(2) -0.220(3) 0.312(2) 0.043(8) 1.0000 Uiso
N3 0.424(4) 0.910(5) 0.059(3) 0.11(2) 1.0000 Uiso
N4 0.364(4) 0.719(5) 0.046(3) 0.10(2) 1.0000 Uiso
C1 0.724(4) -0.150(5) 0.430(3) 0.07(2) 1.0000 Uiso
C2 0.620(3) -0.172(4) 0.391(3) 0.05(1) 1.0000 Uiso
C3 0.662(3) -0.314(4) 0.316(3) 0.06(1) 1.0000 Uiso
C4 0.761(3) -0.298(4) 0.351(3) 0.05(1) 1.0000 Uiso
C5 0.821(7) -0.389(6) 0.370(6) 0.20(4) 1.0000 Uiso
C7 0.338(5) 0.891(8) 0.075(6) 0.17(4) 1.0000 Uiso
C8 0.305(6) 0.808(6) 0.017(5) 0.15(4) 1.0000 Uiso
C9 0.448(4) 0.736(5) 0.026(4) 0.10(2) 1.0000 Uiso
C10 0.494(4) 0.834(5) 0.057(5) 0.12(3) 1.0000 Uiso
C11 0.492(7) 0.635(6) 0.047(6) 0.18(4) 1.0000 Uiso
O1 0.619(3) -0.554(3) 0.207(2) 0.08(1) 1.0000 Uiso

loop_
_atom_type_symbol
_atom_type_scat_dispersion_real
_atom_type_scat_dispersion_imag
_atom_type_scat_Cromer_Mann_a1
_atom_type_scat_Cromer_Mann_b1
_atom_type_scat_Cromer_Mann_a2
_atom_type_scat_Cromer_Mann_b2
_atom_type_scat_Cromer_Mann_a3
_atom_type_scat_Cromer_Mann_b3
_atom_type_scat_Cromer_Mann_a4
_atom_type_scat_Cromer_Mann_b4
_atom_type_scat_Cromer_Mann_c
_atom_type_scat_source
'U   ' -10.6730 9.6540 36.0228 0.5293 23.4128 3.3253 14.9491 16.0927 4.1880 100.6130 13.3966 International_Tables_Vol_IV_Table_2.2B
'F   ' 0.0140 0.0100 3.5392 10.2825 2.6412 4.2944 1.5170 0.2615 1.0243 26.1476 0.2776 International_Tables_Vol_IV_Table_2.2B
'C   ' 0.0020 0.0020 2.3100 20.8439 1.0200 10.2075 1.5886 0.5687 0.8650 51.6512 0.2156 International_Tables_Vol_IV_Table_2.2B
'N   ' 0.0040 0.0030 12.2126 0.0057 3.1322 9.8933 2.0125 28.9975 1.1663 0.5826 -11.5290 International_Tables_Vol_IV_Table_2.2B
'H   ' 0.0000 0.0000 0.4930 10.5109 0.3229 26.1257 0.1402 3.1424 0.0408 57.7997 0.0030 International_Tables_Vol_IV_Table_2.2B
'O   ' 0.0080 0.0060 3.0485 13.2771 2.2868 5.7011 1.5463 0.3239 0.8670 32.9089 0.2508 International_Tables_Vol_IV_Table_2.2B

loop_
_geom_angle_atom_site_label_1
_geom_angle_atom_site_label_2
_geom_angle_atom_site_label_3
_geom_angle
_geom_angle_publ_flag
F1 U1 F2 74.8(9) no
F1 U1 F3 80.5(9) no
F2 U1 F3 91.2(10) no
F1 U1 F4 78.2(10) no
F2 U1 F4 95.7(11) no
F3 U1 F4 154.9(11) no
F1 U1 F5 78.8(9) no
F2 U1 F5 153.4(10) no
F3 U1 F5 80.6(10) no
F4 U1 F5 82.5(10) no
F1 U1 F6 142.2(9) no
F2 U1 F6 82.2(10) no
F3 U1 F6 70.3(10) no
F4 U1 F6 134.5(10) no
F5 U1 F6 117.8(10) no
F1 U1 F7 146.8(8) no
F2 U1 F7 138.2(9) no
F3 U1 F7 98.1(10) no
F4 U1 F7 92.7(10) no
F5 U1 F7 68.4(9) no
F1 U1 F8 139.1(9) no
F2 U1 F8 82.3(10) no
F3 U1 F8 134.1(11) no
F4 U1 F8 70.9(10) no
F5 U1 F8 121.4(10) no
F6 U1 F7 63.4(9) no
F6 U1 F8 63.8(10) no
F7 U1 F8 62.2(9) no
F6 U2 F7 61.8(9) no
F6 U2 F8 62.8(10) no
F7 U2 F8 61.0(9) no
F6 U2 F9 81.2(10) no
F7 U2 F9 136.1(10) no
F8 U2 F9 82.3(10) no
F6 U2 F10 120.1(9) no
F7 U2 F10 70.7(9) no
F8 U2 F10 120.9(10) no
F9 U2 F10 153.2(11) no
F6 U2 F11 146.2(13) no
F7 U2 F11 145.3(12) no
F8 U2 F11 138.8(13) no
F9 U2 F11 78.3(13) no
F10 U2 F11 75.1(13) no
F6 U2 F12 72.2(13) no
F7 U2 F12 99.6(14) no
F8 U2 F12 134.9(13) no
F9 U2 F12 89.7(14) no
F10 U2 F12 82.6(13) no
F6 U2 F13 129.8(13) no
F7 U2 F13 92.0(12) no
F8 U2 F13 67.1(13) no
F9 U2 F13 94.9(13) no
F10 U2 F13 83.6(12) no
F11 U2 F12 81.1(16) no
F11 U2 F13 78.8(14) no
F12 U2 F13 157.9(16) no
U1 F6 U2 106.3(11) no
U1 F7 U2 105.6(9) no
U1 F8 U2 107.4(12) no
C1 N1 C4 114.5(42) no
C2 N2 C3 114.1(35) no
C7 N3 C10 128.1(71) no
C8 N4 C9 107.7(62) no
N1 C1 C2 109.7(46) no
N2 C2 C1 105.9(38) no
N2 C3 C4 112.1(41) no
N1 C4 C3 106.2(38) no
N1 C4 C5 103.1(55) no
C3 C4 C5 119.1(61) no
N3 C7 C8 97.5(66) no
N4 C8 C7 105.7(73) no
N4 C9 C10 113.5(58) no
N4 C9 C11 100.9(63) no
C10 C9 C11 121.6(67) no
N3 C10 C9 107.6(58) no

loop_
_geom_bond_atom_site_label_1
_geom_bond_atom_site_label_2
_geom_bond_distance
_geom_bond_publ_flag
U1 F1 2.28(2) yes
U1 F2 2.17(2) yes
U1 F3 2.19(3) yes
U1 F4 2.18(3) yes
U1 F5 2.21(3) yes
U1 F6 2.37(3) yes
U1 F7 2.37(2) yes
U1 F8 2.37(3) yes
U2 F6 2.42(3) yes
U2 F7 2.44(3) yes
U2 F8 2.39(3) yes
U2 F9 2.19(3) yes
U2 F10 2.20(3) yes
U2 F11 2.26(4) yes
U2 F12 2.15(4) yes
U2 F13 2.19(4) yes
N1 C1 1.44(7) yes
N1 C4 1.54(6) yes
N2 C2 1.48(5) yes
N2 C3 1.41(6) yes
N3 C7 1.45(1) yes
N3 C10 1.45(1) yes
N4 C8 1.45(1) yes
N4 C9 1.45(1) yes
C1 C2 1.56(7) yes
C3 C4 1.48(6) yes
C4 C5 1.45(1) yes
C7 C8 1.45(1) yes
C9 C10 1.45(1) yes
C9 C11 1.45(1) yes
